data_1534683
loop_
_publ_author_name
'Long De-Liang'
'Cronin, L.'
'Abbas, H.'
'Koegerler, P.'

_publ_section_title
;
 Confined electron-transfer reactions within a molecular metal oxide
 "Trojan Horse"
;
_journal_name_full 'Angew. Chem. Int. ed.'
_journal_page_first 3415
_journal_page_last 3419
_journal_volume 44
_journal_year 2005
_chemical_formula_sum 'H44 K7 Na O84 S2 W18'
_chemical_name_systematic 'Na K7 (S2 W18 O62) (H2 O)22'
_space_group_IT_number 14
_symmetry_space_group_name_Hall '-P 2ybc'
_symmetry_space_group_name_H-M 'P 1 21/c 1'
_cell_angle_alpha 90
_cell_angle_beta 96.0234
_cell_angle_gamma 90
_cell_formula_units_Z 4
_cell_length_a 22.2248
_cell_length_b 12.6847
_cell_length_c 28.2393
_cell_volume 7917.128
_citation_journal_id_ASTM ACIEF5
_cod_data_source_file LongDe-Liang_ACIEF5_2005_1766.cif
_cod_data_source_block H44K7Na1O84S2W18
_cod_original_formula_sum 'H44 K7 Na1 O84 S2 W18'
_cod_database_code 1534683

loop_
_symmetry_equiv_pos_as_xyz
x,y,z
-x,y+1/2,-z+1/2
-x,-y,-z
x,-y-1/2,z-1/2

loop_
_atom_site_label
_atom_site_type_symbol
_atom_site_fract_x
_atom_site_fract_y
_atom_site_fract_z
_atom_site_occupancy
_atom_site_U_iso_or_equiv
O3 O-2 0.2056 0.6283 0.4413 1 0.0
O59 O-2 0.2936 0.5039 0.3321 1 0.0
O57 O-2 0.1774 0.6201 0.0191 1 0.0
K8 K+1 0.3769 1.008 0.0599 0.4 0.0
O72 O-2 0.0469 -0.1189 0.0402 0.5 0.0
K5 K+1 0.0358 0.0067 0.1288 1 0.0
W23 W+6 0.0501 0.5179 0.1713 0.4 0.0
W2 W+6 0.30949 0.34637 0.38101 1 0.0
O17 O-2 0.0678 0.2129 0.1511 1 0.0
W22 W+6 0.141 0.2641 0.1633 0.5 0.0
O5 O-2 0.288 0.6282 -0.0188 1 0.0
O32 O-2 0.2705 0.2716 0.2613 1 0.0
O23 O-2 0.3686 0.6974 0.3318 1 0.0
K10 K+1 0.5723 0.667 0.4312 0.2 0.0
O77 O-2 -0.0719 0.5076 0.2587 0.8 0.0
W11 W+6 0.1922 0.2239 0.29205 0.69 0.0
O31 O-2 0.4277 0.3541 0.2664 1 0.0
K9 K+1 0.021 0.278 0.0501 0.2 0.0
O58 O-2 0.1212 0.4427 0.0305 1 0.0
Na3 Na+1 0.341 1.029 0.0504 0.2 0.0
O19 O-2 0.1292 0.2106 0.3211 1 0.0
O37 O-2 0.4152 0.4869 0.1898 1 0.0
W16 W+6 0.30473 0.27362 0.13828 1 0.0
W4 W+6 0.1873 0.34626 0.04555 1 0.0
O9 O-2 0.508 0.5184 0.2598 1 0.0
O89 O-2 0.4429 0.627 -0.1057 0.5 0.0
Na4 Na+1 0.049 0.74 0.3901 0.2 0.0
O62 O-2 0.2073 0.5042 0.0943 1 0.0
O54 O-2 0.2597 0.442 0.4133 1 0.0
K11 K+1 0.0353 0.1926 0.2477 0.2 0.0
O1 O-2 0.4426 0.626 0.4124 1 0.0
W17 W+6 0.1393 0.2456 0.1619 0.5 0.0
O28 O-2 0.2294 0.6961 0.3513 1 0.0
O30 O-2 0.4019 0.6437 0.2502 1 0.0
O75 O-2 0.2957 0.397 0.5144 0.5 0.0
O22 O-2 0.0007 0.6183 0.1691 1 0.0
W8 W+6 0.35037 0.75411 0.2685 1 0.0
O60 O-2 0.28 0.6245 0.2648 1 0.0
K2 K+1 0.5512 0.5268 0.16705 1 0.0
W6 W+6 0.11298 0.58104 0.05706 1 0.0
Na1 Na+1 -0.0087 0.265 0.2466 0.2 0.0
O65 O-2 0.2496 0.9994 0.2139 1 0.0
O91 O-2 0.172 0.091 0.1469 0.5 0.0
O11 O-2 0.2219 0.0987 0.2978 1 0.0
O93 O-2 0.077 0.092 0.0368 0.3 0.0
O76 O-2 0.1604 0.8515 0.4159 1 0.0
K4 K+1 0.1413 0.3169 0.4092 1 0.0
W3 W+6 0.23406 0.57985 0.39235 1 0.0
O8 O-2 0.4001 0.859 0.2746 1 0.0
O94 O-2 0.447 1.048 -0.0015 0.4 0.0
O84 O-2 0.1991 0.0513 0.0602 0.8 0.0
O85 O-2 0.3214 0.455 -0.1384 0.7 0.0
W20 W+6 0.1837 0.264 0.289 0.31 0.0
O63 O-2 0.2408 0.6275 0.1594 1 0.0
O13 O-2 0.0983 0.8341 0.159 1 0.0
O64 O-2 0.2928 0.4602 0.1515 1 0.0
O25 O-2 0.3554 0.3039 0.3328 1 0.0
O43 O-2 0.3726 0.3573 0.1161 1 0.0
K6 K+1 0.0119 0.3408 0.0695 0.6 0.0
O16 O-2 0.3212 0.1454 0.1255 1 0.0
O45 O-2 0.1232 0.393 0.1777 1 0.0
O12 O-2 0.064 0.4161 0.3295 1 0.0
O35 O-2 0.193 0.7789 0.2214 1 0.0
O78 O-2 0.5055 0.838 0.1046 0.5 0.0
O44 O-2 0.2344 0.2696 0.1634 1 0.0
O39 O-2 0.1563 0.2127 0.2272 1 0.0
O49 O-2 0.3292 0.5208 0.0655 1 0.0
O90 O-2 -0.0358 0.33 0.254 0.6 0.0
O38 O-2 0.3515 0.2835 0.1986 1 0.0
O79 O-2 0.1746 0.8576 0.0327 1 0.0
W18 W+6 0.0582 0.503 0.1735 0.6 0.0
O83 O-2 0.4783 1.2455 0.1673 1 0.0
O88 O-2 0.462 1.083 -0.0148 0.5 0.0
W7 W+6 0.20216 0.7428 0.28729 0.9 0.0
O4 O-2 0.1734 0.253 0.0018 1 0.0
O2 O-2 0.3239 0.2515 0.4237 1 0.0
O41 O-2 0.2261 0.8177 0.1377 1 0.0
O51 O-2 0.1493 0.2904 0.096 1 0.0
O87 O-2 0.4346 0.512 -0.0087 0.5 0.0
O26 O-2 0.2405 0.2942 0.3464 1 0.0
O24 O-2 0.4255 0.5192 0.3248 1 0.0
O21 O-2 0.163 0.102 0.1454 0.5 0.0
W21 W+6 0.1001 0.517 0.3055 0.31 0.0
W9 W+6 0.43162 0.50073 0.2578 1 0.0
O86 O-2 0.4575 0.748 0.0215 0.5 0.0
O74 O-2 0.3571 0.1799 0.5143 1 0.0
O15 O-2 0.4484 0.5201 0.1008 1 0.0
O18 O-2 0.0018 0.4126 0.1612 1 0.0
O92 O-2 0.032 0.261 0.3987 0.4 0.0
W1 W+6 0.38455 0.58168 0.3742 1 0.0
K1 K+1 0.3719 1.002 0.1961 1 0.0
O34 O-2 0.1579 0.6242 0.2788 1 0.0
W5 W+6 0.26117 0.58136 0.03201 1 0.0
O10 O-2 0.373 0.142 0.2708 1 0.0
W12 W+6 0.1135 0.4879 0.29812 0.69 0.0
O29 O-2 0.2813 0.8169 0.2888 1 0.0
O55 O-2 0.3199 0.6207 0.4084 1 0.0
O69 O-2 0.0606 0.0435 0.4346 1 0.0
O40 O-2 0.0631 0.5034 0.24 1 0.0
O46 O-2 0.1231 0.6238 0.1812 1 0.0
O73 O-2 0.048 0.139 0.0346 0.5 0.0
W10 W+6 0.35086 0.27335 0.26493 1 0.0
O27 O-2 0.1662 0.5247 0.358 1 0.0
O71 O-2 0.0268 0.248 0.4126 0.6 0.0
O36 O-2 0.3234 0.7737 0.2022 1 0.0
O48 O-2 0.2745 0.7011 0.0731 1 0.0
O82 O-2 0.2096 0.3928 -0.0886 1 0.0
S2 S+4 0.2296 0.5085 0.14981 1 0.0
W19 W+6 0.1879 0.765 0.2924 0.1 0.0
O61 O-2 0.3328 0.4597 0.2578 1 0.0
O66 O-2 0.4457 1.023 0.1276 0.7 0.0
O14 O-2 0.3409 0.8612 0.1171 1 0.0
O33 O-2 0.1601 0.3931 0.2803 1 0.0
W13 W+6 0.15508 0.74377 0.16105 1 0.0
O7 O-2 0.1532 0.8358 0.3061 1 0.0
W15 W+6 0.38255 0.50243 0.12496 1 0.0
K7 K+1 0.5308 0.7756 0.4375 0.4 0.0
O47 O-2 0.1376 0.6962 0.0955 1 0.0
O68 O-2 0.4858 0.7211 0.1815 1 0.0
O67 O-2 0.573 0.624 0.0855 0.3 0.0
S1 S+4 0.2761 0.5073 0.27618 1 0.0
O80 O-2 0.346 0.8454 0.0075 1 0.0
O42 O-2 0.3573 0.6436 0.1387 1 0.0
O52 O-2 0.0752 0.5203 0.1068 1 0.0
O56 O-2 0.2322 0.4449 0.011 1 0.0
O53 O-2 0.376 0.4448 0.3998 1 0.0
O81 O-2 0.314 0.6425 -0.1094 0.8 0.0
K3 K+1 0.1167 0.0065 0.35222 1 0.0
O70 O-2 0.078 0.496 0.4451 0.6 0.0
O50 O-2 0.2619 0.3064 0.0763 1 0.0
W14 W+6 0.30204 0.75589 0.13549 1 0.0
Na2 Na+1 0.0756 0.7037 0.4083 0.4 0.0
O6 O-2 0.0527 0.6278 0.0204 1 0.0
O20 O-2 0.0558 0.6241 0.3206 1 0.0
